data_2016696
loop_
_publ_author_name
'Pavlyuk, Volodymyr'
'Solokha, Pavlo'
'Zelinska, Oksana'
'Paul-Boncour, Valerie'
'Nowik-Zajac, Anna'

_publ_section_title
;
 Ce~20~Mg~19~Zn~81~: a new structure type with a giant cubic cell
;
_journal_coeditor_code SQ3145
_journal_issue 7
_journal_name_full 'Acta Crystallographica Section C'
_journal_page_first i50
_journal_page_last i52
_journal_paper_doi 10.1107/S0108270108015862
_journal_volume 64
_journal_year 2008
_chemical_formula_iupac 'Ce20 Mg19 Zn81'
_chemical_formula_moiety 'Ce20 Zn81 , 19Mg'
_chemical_formula_sum 'Ce20 Mg19 Zn81'
_chemical_formula_weight 8559.26
_chemical_name_common 'Icosa Cerium nonadeca Magnesium henoctaconta Zinc'
_chemical_name_systematic
;
Icosacerium nonadecamagnesium henoctacontazinc
;
_space_group_IT_number 216
_symmetry_cell_setting cubic
_symmetry_space_group_name_Hall 'F -4 2 3'
_symmetry_space_group_name_H-M 'F -4 3 m'
_atom_sites_solution_primary direct
_atom_sites_solution_secondary difmap
_audit_creation_method SHELXL97
_cell_angle_alpha 90.00
_cell_angle_beta 90.00
_cell_angle_gamma 90.00
_cell_formula_units_Z 4
_cell_length_a 21.1979(8)
_cell_length_b 21.1979(8)
_cell_length_c 21.1979(8)
_cell_measurement_reflns_used 544
_cell_measurement_temperature 295(2)
_cell_measurement_theta_max 26.31
_cell_measurement_theta_min 3.84
_cell_volume 9525.3(6)
_computing_cell_refinement 'CrysAlis CCD (Oxford Diffraction, 2004)'
_computing_data_collection 'CrysAlis CCD (Oxford Diffraction, 2004)'
_computing_data_reduction 'CrysAlis RED (Oxford Diffraction, 2005)'
_computing_molecular_graphics 'DIAMOND (Brandenburg, 1999)'
_computing_publication_material 'SHELXL97 (Sheldrick, 2008)'
_computing_structure_refinement 'SHELXL97 (Sheldrick, 2008)'
_computing_structure_solution 'SHELXS97 (Sheldrick, 2008)'
_diffrn_ambient_temperature 295(2)
_diffrn_detector_area_resol_mean 0
_diffrn_measured_fraction_theta_full 0.986
_diffrn_measured_fraction_theta_max 0.986
_diffrn_measurement_device_type 'Oxford Diffraction Xcalibur'
_diffrn_measurement_method \w
_diffrn_radiation_monochromator graphite
_diffrn_radiation_source 'fine-focus sealed tube'
_diffrn_radiation_type MoK\a
_diffrn_radiation_wavelength 0.71073
_diffrn_reflns_av_R_equivalents 0.0340
_diffrn_reflns_av_sigmaI/netI 0.0828
_diffrn_reflns_limit_h_max 15
_diffrn_reflns_limit_h_min -15
_diffrn_reflns_limit_k_max 18
_diffrn_reflns_limit_k_min 0
_diffrn_reflns_limit_l_max 26
_diffrn_reflns_limit_l_min 3
_diffrn_reflns_number 1009
_diffrn_reflns_theta_full 26.31
_diffrn_reflns_theta_max 26.31
_diffrn_reflns_theta_min 3.84
_diffrn_standards_decay_% 0
_diffrn_standards_interval_count 0
_diffrn_standards_interval_time 0
_diffrn_standards_number 0
_exptl_absorpt_coefficient_mu 29.387
_exptl_absorpt_correction_T_max 0.122
_exptl_absorpt_correction_T_min 0.056
_exptl_absorpt_correction_type analytical
_exptl_absorpt_process_details '(CrysAlis RED; Oxford Diffraction, 2005)'
_exptl_crystal_colour 'metallic dark grey'
_exptl_crystal_density_diffrn 5.969
_exptl_crystal_density_method 'not measured'
_exptl_crystal_description 'irregularly shaped'
_exptl_crystal_F_000 15272
_exptl_crystal_size_max 0.11
_exptl_crystal_size_mid 0.09
_exptl_crystal_size_min 0.07
_refine_diff_density_max 1.626
_refine_diff_density_min -1.893
_refine_ls_abs_structure_details 'Flack (1983), with how many Friedel pairs?'
_refine_ls_abs_structure_Flack 0.3(2)
_refine_ls_extinction_coef 0.000081(14)
_refine_ls_extinction_expression Fc^*^=kFc[1+0.001xFc^2^\l^3^/sin(2\q)]^-1/4^
_refine_ls_extinction_method 'SHELXL97 (Sheldrick, 2008)'
_refine_ls_goodness_of_fit_ref 1.010
_refine_ls_matrix_type full
_refine_ls_number_parameters 73
_refine_ls_number_reflns 544
_refine_ls_number_restraints 0
_refine_ls_restrained_S_all 1.010
_refine_ls_R_factor_all 0.0535
_refine_ls_R_factor_gt 0.0437
_refine_ls_shift/su_max 0.000
_refine_ls_shift/su_mean 0.000
_refine_ls_structure_factor_coef Fsqd
_refine_ls_weighting_details 'calc w = 1/[\s^2^(Fo^2^)+(0.0544P)^2^] where P=(Fo^2^+2Fc^2^)/3'
_refine_ls_weighting_scheme calc
_refine_ls_wR_factor_gt 0.0985
_refine_ls_wR_factor_ref 0.1007
_reflns_number_gt 388
_reflns_number_total 544
_reflns_threshold_expression I>2\s(I)
_cod_data_source_file sq3145.cif
_cod_data_source_block I
_cod_database_code 2016696
_cod_database_fobs_code 2016696

loop_
_symmetry_equiv_pos_as_xyz
'x, y, z'
'-x, -y, z'
'-x, y, -z'
'x, -y, -z'
'z, x, y'
'z, -x, -y'
'-z, -x, y'
'-z, x, -y'
'y, z, x'
'-y, z, -x'
'y, -z, -x'
'-y, -z, x'
'y, x, z'
'-y, -x, z'
'y, -x, -z'
'-y, x, -z'
'x, z, y'
'-x, z, -y'
'-x, -z, y'
'x, -z, -y'
'z, y, x'
'z, -y, -x'
'-z, y, -x'
'-z, -y, x'
'x, y+1/2, z+1/2'
'-x, -y+1/2, z+1/2'
'-x, y+1/2, -z+1/2'
'x, -y+1/2, -z+1/2'
'z, x+1/2, y+1/2'
'z, -x+1/2, -y+1/2'
'-z, -x+1/2, y+1/2'
'-z, x+1/2, -y+1/2'
'y, z+1/2, x+1/2'
'-y, z+1/2, -x+1/2'
'y, -z+1/2, -x+1/2'
'-y, -z+1/2, x+1/2'
'y, x+1/2, z+1/2'
'-y, -x+1/2, z+1/2'
'y, -x+1/2, -z+1/2'
'-y, x+1/2, -z+1/2'
'x, z+1/2, y+1/2'
'-x, z+1/2, -y+1/2'
'-x, -z+1/2, y+1/2'
'x, -z+1/2, -y+1/2'
'z, y+1/2, x+1/2'
'z, -y+1/2, -x+1/2'
'-z, y+1/2, -x+1/2'
'-z, -y+1/2, x+1/2'
'x+1/2, y, z+1/2'
'-x+1/2, -y, z+1/2'
'-x+1/2, y, -z+1/2'
'x+1/2, -y, -z+1/2'
'z+1/2, x, y+1/2'
'z+1/2, -x, -y+1/2'
'-z+1/2, -x, y+1/2'
'-z+1/2, x, -y+1/2'
'y+1/2, z, x+1/2'
'-y+1/2, z, -x+1/2'
'y+1/2, -z, -x+1/2'
'-y+1/2, -z, x+1/2'
'y+1/2, x, z+1/2'
'-y+1/2, -x, z+1/2'
'y+1/2, -x, -z+1/2'
'-y+1/2, x, -z+1/2'
'x+1/2, z, y+1/2'
'-x+1/2, z, -y+1/2'
'-x+1/2, -z, y+1/2'
'x+1/2, -z, -y+1/2'
'z+1/2, y, x+1/2'
'z+1/2, -y, -x+1/2'
'-z+1/2, y, -x+1/2'
'-z+1/2, -y, x+1/2'
'x+1/2, y+1/2, z'
'-x+1/2, -y+1/2, z'
'-x+1/2, y+1/2, -z'
'x+1/2, -y+1/2, -z'
'z+1/2, x+1/2, y'
'z+1/2, -x+1/2, -y'
'-z+1/2, -x+1/2, y'
'-z+1/2, x+1/2, -y'
'y+1/2, z+1/2, x'
'-y+1/2, z+1/2, -x'
'y+1/2, -z+1/2, -x'
'-y+1/2, -z+1/2, x'
'y+1/2, x+1/2, z'
'-y+1/2, -x+1/2, z'
'y+1/2, -x+1/2, -z'
'-y+1/2, x+1/2, -z'
'x+1/2, z+1/2, y'
'-x+1/2, z+1/2, -y'
'-x+1/2, -z+1/2, y'
'x+1/2, -z+1/2, -y'
'z+1/2, y+1/2, x'
'z+1/2, -y+1/2, -x'
'-z+1/2, y+1/2, -x'
'-z+1/2, -y+1/2, x'

loop_
_atom_site_type_symbol
_atom_site_label
_atom_site_fract_x
_atom_site_fract_y
_atom_site_fract_z
_atom_site_U_iso_or_equiv
_atom_site_adp_type
_atom_site_calc_flag
_atom_site_refinement_flags
_atom_site_occupancy
Ce Ce1 0.39743(11) 0.39743(11) 0.39743(11) 0.0322(10) Uani d S 1
Ce Ce2 0.15367(10) 0.15367(10) 0.15367(10) 0.0333(10) Uani d S 1
Ce Ce3 0.17469(15) 0.0000 0.0000 0.0363(8) Uani d S 1
Ce Ce4 -0.03469(16) 0.2500 0.2500 0.0341(7) Uani d S 1
Mg Mg1 0.2500 0.2500 0.2500 0.036(10) Uani d S 1
Mg Mg2 0.3314(7) 0.0000 0.0000 0.040(4) Uani d S 1
Mg Mg3 0.1049(5) 0.1049(5) -0.2255(7) 0.050(4) Uani d S 1
Zn Zn1 0.0000 0.0000 0.0000 0.045(4) Uani d S 1
Zn Zn2 0.0776(3) 0.0776(3) -0.0776(3) 0.059(3) Uani d S 1
Zn Zn3 0.2005(3) 0.2005(3) -0.2005(3) 0.074(3) Uani d S 1
Zn Zn4 0.1718(2) 0.3282(2) -0.1718(2) 0.045(2) Uani d S 1
Zn Zn5 0.0452(2) 0.4548(2) -0.0452(2) 0.0348(19) Uani d S 1
Zn Zn6 0.0708(2) 0.0708(2) 0.0708(2) 0.0374(19) Uani d S 1
Zn Zn7 0.20822(16) 0.20822(16) 0.3834(2) 0.0443(13) Uani d S 1
Zn Zn8 0.14745(15) 0.14745(15) 0.0018(3) 0.0371(11) Uani d S 1
Zn Zn9 0.14003(19) 0.35997(19) -0.0455(3) 0.0669(17) Uani d S 1
Zn Zn10 0.03414(15) 0.11980(15) 0.26195(15) 0.0393(9) Uani d . 1

loop_
_atom_site_aniso_label
_atom_site_aniso_U_11
_atom_site_aniso_U_22
_atom_site_aniso_U_33
_atom_site_aniso_U_12
_atom_site_aniso_U_13
_atom_site_aniso_U_23
Ce1 0.0322(10) 0.0322(10) 0.0322(10) 0.0015(10) 0.0015(10) 0.0015(10)
Ce2 0.0333(10) 0.0333(10) 0.0333(10) 0.0029(10) 0.0029(10) 0.0029(10)
Ce3 0.0403(18) 0.0344(10) 0.0344(10) 0.000 0.000 -0.0036(16)
Ce4 0.0469(19) 0.0278(9) 0.0278(9) 0.000 0.000 -0.0008(14)
Mg1 0.036(10) 0.036(10) 0.036(10) 0.000 0.000 0.000
Mg2 0.022(9) 0.049(7) 0.049(7) 0.000 0.000 -0.031(11)
Mg3 0.044(5) 0.044(5) 0.061(9) -0.001(7) 0.018(5) 0.018(5)
Zn1 0.045(4) 0.045(4) 0.045(4) 0.000 0.000 0.000
Zn2 0.059(3) 0.059(3) 0.059(3) 0.031(4) -0.031(4) -0.031(4)
Zn3 0.074(3) 0.074(3) 0.074(3) 0.003(4) -0.003(4) -0.003(4)
Zn4 0.045(2) 0.045(2) 0.045(2) 0.003(2) 0.003(2) -0.003(2)
Zn5 0.0348(19) 0.0348(19) 0.0348(19) -0.001(2) -0.001(2) 0.001(2)
Zn6 0.0374(19) 0.0374(19) 0.0374(19) 0.003(2) 0.003(2) 0.003(2)
Zn7 0.0442(18) 0.0442(18) 0.044(3) 0.003(2) 0.0069(17) 0.0069(17)
Zn8 0.0389(15) 0.0389(15) 0.033(2) 0.0114(19) 0.0052(16) 0.0052(16)
Zn9 0.073(3) 0.073(3) 0.054(4) 0.027(3) -0.0068(19) 0.0068(19)
Zn10 0.0401(18) 0.0391(17) 0.039(2) 0.0089(15) -0.0053(15) 0.0001(14)

loop_
_atom_type_symbol
_atom_type_description
_atom_type_scat_dispersion_real
_atom_type_scat_dispersion_imag
_atom_type_scat_source
Mg Mg 0.0486 0.0363 'International Tables Vol C Tables 4.2.6.8 and 6.1.1.4'
Zn Zn 0.2839 1.4301 'International Tables Vol C Tables 4.2.6.8 and 6.1.1.4'
Ce Ce -0.2486 2.6331 'International Tables Vol C Tables 4.2.6.8 and 6.1.1.4'

loop_
_geom_angle_atom_site_label_1
_geom_angle_atom_site_label_2
_geom_angle_atom_site_label_3
_geom_angle_site_symmetry_1
_geom_angle_site_symmetry_3
_geom_angle
Zn7 Ce1 Zn7 58 74 51.14(16)
Zn7 Ce1 Zn7 58 30 51.14(16)
Zn7 Ce1 Zn7 74 30 51.14(16)
Zn7 Ce1 Zn10 58 46 71.36(8)
Zn7 Ce1 Zn10 74 46 48.56(9)
Zn7 Ce1 Zn10 30 46 98.80(14)
Zn7 Ce1 Zn10 58 30 48.56(9)
Zn7 Ce1 Zn10 74 30 71.36(8)
Zn7 Ce1 Zn10 30 30 98.80(14)
Zn10 Ce1 Zn10 46 30 46.72(11)
Zn7 Ce1 Zn10 58 58 98.80(14)
Zn7 Ce1 Zn10 74 58 48.56(9)
Zn7 Ce1 Zn10 30 58 71.36(8)
Zn10 Ce1 Zn10 46 58 66.38(11)
Zn10 Ce1 Zn10 30 58 110.35(8)
Zn7 Ce1 Zn10 58 66 98.80(14)
Zn7 Ce1 Zn10 74 66 71.36(8)
Zn7 Ce1 Zn10 30 66 48.56(9)
Zn10 Ce1 Zn10 46 66 110.35(8)
Zn10 Ce1 Zn10 30 66 141.44(17)
Zn10 Ce1 Zn10 58 66 46.72(11)
Zn7 Ce1 Zn10 58 86 48.56(9)
Zn7 Ce1 Zn10 74 86 98.80(14)
Zn7 Ce1 Zn10 30 86 71.36(8)
Zn10 Ce1 Zn10 46 86 110.35(8)
Zn10 Ce1 Zn10 30 86 66.38(11)
Zn10 Ce1 Zn10 58 86 141.44(17)
Zn10 Ce1 Zn10 66 86 110.35(8)
Zn7 Ce1 Zn10 58 74 71.36(8)
Zn7 Ce1 Zn10 74 74 98.80(14)
Zn7 Ce1 Zn10 30 74 48.56(9)
Zn10 Ce1 Zn10 46 74 141.44(17)
Zn10 Ce1 Zn10 30 74 110.35(8)
Zn10 Ce1 Zn10 58 74 110.35(8)
Zn10 Ce1 Zn10 66 74 66.38(11)
Zn10 Ce1 Zn10 86 74 46.72(11)
Zn7 Ce1 Zn9 58 51 118.23(11)
Zn7 Ce1 Zn9 74 51 75.69(13)
Zn7 Ce1 Zn9 30 51 118.23(11)
Zn10 Ce1 Zn9 46 51 48.71(8)
Zn10 Ce1 Zn9 30 51 90.10(6)
Zn10 Ce1 Zn9 58 51 48.71(8)
Zn10 Ce1 Zn9 66 51 90.10(6)
Zn10 Ce1 Zn9 86 51 156.19(6)
Zn10 Ce1 Zn9 74 51 156.19(6)
Zn7 Ce1 Zn9 58 35 75.69(13)
Zn7 Ce1 Zn9 74 35 118.23(11)
Zn7 Ce1 Zn9 30 35 118.23(11)
Zn10 Ce1 Zn9 46 35 90.10(6)
Zn10 Ce1 Zn9 30 35 48.71(8)
Zn10 Ce1 Zn9 58 35 156.19(6)
Zn10 Ce1 Zn9 66 35 156.19(6)
Zn10 Ce1 Zn9 86 35 48.71(8)
Zn10 Ce1 Zn9 74 35 90.10(6)
Zn9 Ce1 Zn9 51 35 113.06(9)
Zn7 Ce1 Zn9 58 79 118.23(11)
Zn7 Ce1 Zn9 74 79 118.23(11)
Zn7 Ce1 Zn9 30 79 75.69(13)
Zn10 Ce1 Zn9 46 79 156.19(6)
Zn10 Ce1 Zn9 30 79 156.19(6)
Zn10 Ce1 Zn9 58 79 90.10(6)
Zn10 Ce1 Zn9 66 79 48.71(8)
Zn10 Ce1 Zn9 86 79 90.10(6)
Zn10 Ce1 Zn9 74 79 48.71(8)
Zn9 Ce1 Zn9 51 79 113.06(9)
Zn9 Ce1 Zn9 35 79 113.06(9)
Zn6 Ce2 Zn8 . 5 51.42(10)
Zn6 Ce2 Zn8 . 9 51.42(10)
Zn8 Ce2 Zn8 5 9 85.22(14)
Zn6 Ce2 Zn8 . . 51.42(10)
Zn8 Ce2 Zn8 5 . 85.22(14)
Zn8 Ce2 Zn8 9 . 85.22(14)
Zn6 Ce2 Zn7 . 79 125.95(10)
Zn8 Ce2 Zn7 5 79 79.03(11)
Zn8 Ce2 Zn7 9 79 154.90(9)
Zn8 Ce2 Zn7 . 79 112.51(8)
Zn6 Ce2 Zn7 . 56 125.95(10)
Zn8 Ce2 Zn7 5 56 79.03(11)
Zn8 Ce2 Zn7 9 56 112.51(8)
Zn8 Ce2 Zn7 . 56 154.90(9)
Zn7 Ce2 Zn7 79 56 45.42(16)
Zn6 Ce2 Zn7 . 35 125.95(10)
Zn8 Ce2 Zn7 5 35 112.51(8)
Zn8 Ce2 Zn7 9 35 79.03(11)
Zn8 Ce2 Zn7 . 35 154.90(9)
Zn7 Ce2 Zn7 79 35 89.03(14)
Zn7 Ce2 Zn7 56 35 50.08(18)
Zn6 Ce2 Zn7 . 84 125.95(10)
Zn8 Ce2 Zn7 5 84 154.90(9)
Zn8 Ce2 Zn7 9 84 79.03(11)
Zn8 Ce2 Zn7 . 84 112.51(8)
Zn7 Ce2 Zn7 79 84 108.05(19)
Zn7 Ce2 Zn7 56 84 89.03(14)
Zn7 Ce2 Zn7 35 84 45.42(16)
Zn6 Ce2 Zn7 . 28 125.95(10)
Zn8 Ce2 Zn7 5 28 112.51(8)
Zn8 Ce2 Zn7 9 28 154.90(9)
Zn8 Ce2 Zn7 . 28 79.03(11)
Zn7 Ce2 Zn7 79 28 50.08(18)
Zn7 Ce2 Zn7 56 28 89.03(14)
Zn7 Ce2 Zn7 35 28 108.05(19)
Zn7 Ce2 Zn7 84 28 89.03(14)
Zn6 Ce2 Zn7 . 51 125.95(10)
Zn8 Ce2 Zn7 5 51 154.90(9)
Zn8 Ce2 Zn7 9 51 112.51(8)
Zn8 Ce2 Zn7 . 51 79.03(11)
Zn7 Ce2 Zn7 79 51 89.03(14)
Zn7 Ce2 Zn7 56 51 108.05(19)
Zn7 Ce2 Zn7 35 51 89.03(14)
Zn7 Ce2 Zn7 84 51 50.08(18)
Zn7 Ce2 Zn7 28 51 45.42(16)
Zn6 Ce2 Zn10 . 13 80.91(8)
Zn8 Ce2 Zn10 5 13 78.00(7)
Zn8 Ce2 Zn10 9 13 45.12(7)
Zn8 Ce2 Zn10 . 13 128.16(14)
Zn7 Ce2 Zn10 79 13 111.75(10)
Zn7 Ce2 Zn10 56 13 67.41(10)
Zn7 Ce2 Zn10 35 13 45.95(9)
Zn7 Ce2 Zn10 84 13 77.04(10)
Zn7 Ce2 Zn10 28 13 152.48(15)
Zn7 Ce2 Zn10 51 13 127.09(12)
Zn6 Ce2 Zn10 . 17 80.91(8)
Zn8 Ce2 Zn10 5 17 45.12(7)
Zn8 Ce2 Zn10 9 17 128.16(14)
Zn8 Ce2 Zn10 . 17 78.00(7)
Zn7 Ce2 Zn10 79 17 45.95(9)
Zn7 Ce2 Zn10 56 17 77.04(10)
Zn7 Ce2 Zn10 35 17 127.09(12)
Zn7 Ce2 Zn10 84 17 152.48(15)
Zn7 Ce2 Zn10 28 17 67.41(10)
Zn7 Ce2 Zn10 51 17 111.75(10)
Zn10 Ce2 Zn10 13 17 117.55(4)
Zn6 Ce3 Zn6 4 . 87.8(3)
Zn6 Ce3 Zn2 4 4 61.50(14)
Zn6 Ce3 Zn2 . 4 61.50(14)
Zn6 Ce3 Zn2 4 . 61.50(14)
Zn6 Ce3 Zn2 . . 61.50(14)
Zn2 Ce3 Zn2 4 . 97.0(5)
Zn6 Ce3 Zn8 4 9 110.94(15)
Zn6 Ce3 Zn8 . 9 51.75(11)
Zn2 Ce3 Zn8 4 9 50.59(13)
Zn2 Ce3 Zn8 . 9 113.21(18)
Zn6 Ce3 Zn8 4 . 110.94(15)
Zn6 Ce3 Zn8 . . 51.75(11)
Zn2 Ce3 Zn8 4 . 113.21(18)
Zn2 Ce3 Zn8 . . 50.59(13)
Zn8 Ce3 Zn8 9 . 86.8(2)
Zn6 Ce3 Zn8 4 11 51.75(11)
Zn6 Ce3 Zn8 . 11 110.94(15)
Zn2 Ce3 Zn8 4 11 113.21(18)
Zn2 Ce3 Zn8 . 11 50.59(13)
Zn8 Ce3 Zn8 9 11 159.07(17)
Zn8 Ce3 Zn8 . 11 89.5(2)
Zn6 Ce3 Zn8 4 4 51.75(11)
Zn6 Ce3 Zn8 . 4 110.94(15)
Zn2 Ce3 Zn8 4 4 50.59(13)
Zn2 Ce3 Zn8 . 4 113.21(18)
Zn8 Ce3 Zn8 9 4 89.5(2)
Zn8 Ce3 Zn8 . 4 159.07(17)
Zn8 Ce3 Zn8 11 4 86.8(2)
Zn6 Ce3 Zn10 4 5 155.47(8)
Zn6 Ce3 Zn10 . 5 85.22(15)
Zn2 Ce3 Zn10 4 5 94.69(16)
Zn2 Ce3 Zn10 . 5 132.72(8)
Zn8 Ce3 Zn10 9 5 47.70(9)
Zn8 Ce3 Zn10 . 5 82.76(11)
Zn8 Ce3 Zn10 11 5 151.82(13)
Zn8 Ce3 Zn10 4 5 109.54(10)
Zn6 Ce3 Zn10 4 21 155.47(8)
Zn6 Ce3 Zn10 . 21 85.22(15)
Zn2 Ce3 Zn10 4 21 132.72(8)
Zn2 Ce3 Zn10 . 21 94.69(16)
Zn8 Ce3 Zn10 9 21 82.76(11)
Zn8 Ce3 Zn10 . 21 47.70(9)
Zn8 Ce3 Zn10 11 21 109.54(10)
Zn8 Ce3 Zn10 4 21 151.82(13)
Zn10 Ce3 Zn10 5 21 46.94(11)
Zn6 Ce3 Zn10 4 6 85.22(15)
Zn6 Ce3 Zn10 . 6 155.47(8)
Zn2 Ce3 Zn10 4 6 132.72(8)
Zn2 Ce3 Zn10 . 6 94.69(16)
Zn8 Ce3 Zn10 9 6 151.82(13)
Zn8 Ce3 Zn10 . 6 109.54(10)
Zn8 Ce3 Zn10 11 6 47.70(9)
Zn8 Ce3 Zn10 4 6 82.76(11)
Zn10 Ce3 Zn10 5 6 109.98(14)
Zn10 Ce3 Zn10 21 6 91.41(13)
Zn6 Ce3 Zn10 4 22 85.22(15)
Zn6 Ce3 Zn10 . 22 155.47(8)
Zn2 Ce3 Zn10 4 22 94.69(16)
Zn2 Ce3 Zn10 . 22 132.72(8)
Zn8 Ce3 Zn10 9 22 109.54(10)
Zn8 Ce3 Zn10 . 22 151.82(13)
Zn8 Ce3 Zn10 11 22 82.76(11)
Zn8 Ce3 Zn10 4 22 47.70(9)
Zn10 Ce3 Zn10 5 22 91.41(13)
Zn10 Ce3 Zn10 21 22 109.98(14)
Zn10 Ce3 Zn10 6 22 46.94(11)
Zn10 Ce4 Zn10 44 28 85.73(13)
Zn10 Ce4 Zn10 44 . 68.93(12)
Zn10 Ce4 Zn10 28 . 124.47(16)
Zn10 Ce4 Zn10 44 17 124.47(16)
Zn10 Ce4 Zn10 28 17 68.93(12)
Zn10 Ce4 Zn10 . 17 85.73(13)
Zn10 Ce4 Zn8 44 30 48.51(8)
Zn10 Ce4 Zn8 28 30 48.51(8)
Zn10 Ce4 Zn8 . 30 115.79(11)
Zn10 Ce4 Zn8 17 30 115.79(11)
Zn10 Ce4 Zn8 44 5 115.79(11)
Zn10 Ce4 Zn8 28 5 115.79(11)
Zn10 Ce4 Zn8 . 5 48.51(8)
Zn10 Ce4 Zn8 17 5 48.51(8)
Zn8 Ce4 Zn8 30 5 151.8(2)
Zn10 Ce4 Zn9 44 5 49.74(9)
Zn10 Ce4 Zn9 28 5 135.31(10)
Zn10 Ce4 Zn9 . 5 49.74(9)
Zn10 Ce4 Zn9 17 5 135.31(10)
Zn8 Ce4 Zn9 30 5 90.97(3)
Zn8 Ce4 Zn9 5 5 90.97(3)
Zn10 Ce4 Zn9 44 30 135.31(10)
Zn10 Ce4 Zn9 28 30 49.74(9)
Zn10 Ce4 Zn9 . 30 135.31(10)
Zn10 Ce4 Zn9 17 30 49.74(9)
Zn8 Ce4 Zn9 30 30 90.97(3)
Zn8 Ce4 Zn9 5 30 90.97(3)
Zn9 Ce4 Zn9 5 30 172.0(2)
Zn10 Ce4 Zn7 44 56 47.05(9)
Zn10 Ce4 Zn7 28 56 79.25(11)
Zn10 Ce4 Zn7 . 56 47.05(9)
Zn10 Ce4 Zn7 17 56 79.25(11)
Zn8 Ce4 Zn7 30 56 76.86(11)
Zn8 Ce4 Zn7 5 56 76.86(11)
Zn9 Ce4 Zn7 5 56 72.65(13)
Zn9 Ce4 Zn7 30 56 115.31(15)
Zn10 Ce4 Zn7 44 79 79.25(11)
Zn10 Ce4 Zn7 28 79 47.05(9)
Zn10 Ce4 Zn7 . 79 79.25(11)
Zn10 Ce4 Zn7 17 79 47.05(9)
Zn8 Ce4 Zn7 30 79 76.86(11)
Zn8 Ce4 Zn7 5 79 76.86(11)
Zn9 Ce4 Zn7 5 79 115.31(15)
Zn9 Ce4 Zn7 30 79 72.65(13)
Zn7 Ce4 Zn7 56 79 42.66(16)
Zn10 Ce4 Mg3 44 34 55.2(2)
Zn10 Ce4 Mg3 28 34 98.1(2)
Zn10 Ce4 Mg3 . 34 105.1(3)
Zn10 Ce4 Mg3 17 34 166.6(2)
Zn8 Ce4 Mg3 30 34 52.6(2)
Zn8 Ce4 Mg3 5 34 144.9(2)
Zn9 Ce4 Mg3 5 34 56.5(3)
Zn9 Ce4 Mg3 30 34 119.5(3)
Zn7 Ce4 Mg3 56 34 102.2(2)
Zn7 Ce4 Mg3 79 34 126.3(2)
Zn10 Ce4 Mg3 44 3 105.1(3)
Zn10 Ce4 Mg3 28 3 166.6(2)
Zn10 Ce4 Mg3 . 3 55.2(2)
Zn10 Ce4 Mg3 17 3 98.1(2)
Zn8 Ce4 Mg3 30 3 144.9(2)
Zn8 Ce4 Mg3 5 3 52.6(2)
Zn9 Ce4 Mg3 5 3 56.5(3)
Zn9 Ce4 Mg3 30 3 119.5(3)
Zn7 Ce4 Mg3 56 3 102.2(2)
Zn7 Ce4 Mg3 79 3 126.3(2)
Mg3 Ce4 Mg3 34 3 94.7(4)
Zn7 Mg1 Zn7 74 56 94.70(3)
Zn7 Mg1 Zn7 74 79 116.21(6)
Zn7 Mg1 Zn7 56 79 47.78(18)
Zn7 Mg1 Zn7 74 58 52.72(15)
Zn7 Mg1 Zn7 56 58 116.21(6)
Zn7 Mg1 Zn7 79 58 94.70(3)
Zn7 Mg1 Zn7 74 35 94.70(3)
Zn7 Mg1 Zn7 56 35 52.72(15)
Zn7 Mg1 Zn7 79 35 94.70(3)
Zn7 Mg1 Zn7 58 35 146.72(12)
Zn7 Mg1 Zn7 74 30 52.72(15)
Zn7 Mg1 Zn7 56 30 146.72(12)
Zn7 Mg1 Zn7 79 30 146.72(12)
Zn7 Mg1 Zn7 58 30 52.72(15)
Zn7 Mg1 Zn7 35 30 116.21(6)
Zn7 Mg1 Zn7 74 . 47.78(18)
Zn7 Mg1 Zn7 56 . 52.72(15)
Zn7 Mg1 Zn7 79 . 94.70(3)
Zn7 Mg1 Zn7 58 . 94.70(3)
Zn7 Mg1 Zn7 35 . 52.72(15)
Zn7 Mg1 Zn7 30 . 94.70(3)
Zn7 Mg1 Zn7 74 84 116.21(6)
Zn7 Mg1 Zn7 56 84 94.70(3)
Zn7 Mg1 Zn7 79 84 116.21(6)
Zn7 Mg1 Zn7 58 84 146.72(12)
Zn7 Mg1 Zn7 35 84 47.78(18)
Zn7 Mg1 Zn7 30 84 94.70(3)
Zn7 Mg1 Zn7 . 84 94.70(3)
Zn7 Mg1 Zn7 74 9 94.70(3)
Zn7 Mg1 Zn7 56 9 94.70(3)
Zn7 Mg1 Zn7 79 9 52.72(15)
Zn7 Mg1 Zn7 58 9 47.78(18)
Zn7 Mg1 Zn7 35 9 146.72(12)
Zn7 Mg1 Zn7 30 9 94.70(3)
Zn7 Mg1 Zn7 . 9 116.21(6)
Zn7 Mg1 Zn7 84 9 146.72(12)
Zn7 Mg1 Zn7 74 28 146.72(12)
Zn7 Mg1 Zn7 56 28 94.70(3)
Zn7 Mg1 Zn7 79 28 52.72(15)
Zn7 Mg1 Zn7 58 28 94.70(3)
Zn7 Mg1 Zn7 35 28 116.21(6)
Zn7 Mg1 Zn7 30 28 116.21(6)
Zn7 Mg1 Zn7 . 28 146.72(12)
Zn7 Mg1 Zn7 84 28 94.70(3)
Zn7 Mg1 Zn7 9 28 52.72(15)
Zn7 Mg1 Zn7 74 51 146.72(12)
Zn7 Mg1 Zn7 56 51 116.21(6)
Zn7 Mg1 Zn7 79 51 94.70(3)
Zn7 Mg1 Zn7 58 51 116.21(6)
Zn7 Mg1 Zn7 35 51 94.70(3)
Zn7 Mg1 Zn7 30 51 94.70(3)
Zn7 Mg1 Zn7 . 51 146.72(12)
Zn7 Mg1 Zn7 84 51 52.72(15)
Zn7 Mg1 Zn7 9 51 94.70(3)
Zn7 Mg1 Zn7 28 51 47.78(18)
Zn7 Mg1 Zn7 74 5 94.70(3)
Zn7 Mg1 Zn7 56 5 146.72(12)
Zn7 Mg1 Zn7 79 5 146.72(12)
Zn7 Mg1 Zn7 58 5 94.70(3)
Zn7 Mg1 Zn7 35 5 94.70(3)
Zn7 Mg1 Zn7 30 5 47.78(18)
Zn7 Mg1 Zn7 . 5 116.21(6)
Zn7 Mg1 Zn7 84 5 52.72(15)
Zn7 Mg1 Zn7 9 5 116.21(6)
Zn7 Mg1 Zn7 28 5 94.70(3)
Zn7 Mg1 Zn7 51 5 52.72(15)
Zn5 Mg2 Zn5 75_545 74 54.8(4)
Zn5 Mg2 Zn10 75_545 5 103.70(19)
Zn5 Mg2 Zn10 74 5 128.9(3)
Zn5 Mg2 Zn10 75_545 21 128.9(3)
Zn5 Mg2 Zn10 74 21 103.70(19)
Zn10 Mg2 Zn10 5 21 50.25(18)
Zn5 Mg2 Zn10 75_545 6 128.9(3)
Zn5 Mg2 Zn10 74 6 103.70(19)
Zn10 Mg2 Zn10 5 6 121.7(5)
Zn10 Mg2 Zn10 21 6 99.5(4)
Zn5 Mg2 Zn10 75_545 22 103.70(19)
Zn5 Mg2 Zn10 74 22 128.9(3)
Zn10 Mg2 Zn10 5 22 99.5(4)
Zn10 Mg2 Zn10 21 22 121.7(5)
Zn10 Mg2 Zn10 6 22 50.25(18)
Zn5 Mg2 Zn9 75_545 75_545 55.1(2)
Zn5 Mg2 Zn9 74 75_545 103.5(4)
Zn10 Mg2 Zn9 5 75_545 93.51(14)
Zn10 Mg2 Zn9 21 75_545 143.5(3)
Zn10 Mg2 Zn9 6 75_545 97.13(14)
Zn10 Mg2 Zn9 22 75_545 51.77(11)
Zn5 Mg2 Zn9 75_545 74 103.5(4)
Zn5 Mg2 Zn9 74 74 55.1(2)
Zn10 Mg2 Zn9 5 74 97.13(14)
Zn10 Mg2 Zn9 21 74 51.77(11)
Zn10 Mg2 Zn9 6 74 93.51(14)
Zn10 Mg2 Zn9 22 74 143.5(3)
Zn9 Mg2 Zn9 75_545 74 158.1(6)
Zn5 Mg2 Zn9 75_545 9 55.1(2)
Zn5 Mg2 Zn9 74 9 103.5(4)
Zn10 Mg2 Zn9 5 9 51.77(11)
Zn10 Mg2 Zn9 21 9 97.13(14)
Zn10 Mg2 Zn9 6 9 143.5(3)
Zn10 Mg2 Zn9 22 9 93.51(14)
Zn9 Mg2 Zn9 75_545 9 52.92(19)
Zn9 Mg2 Zn9 74 9 122.0(3)
Zn5 Mg2 Zn9 75_545 11 103.5(4)
Zn5 Mg2 Zn9 74 11 55.1(2)
Zn10 Mg2 Zn9 5 11 143.5(3)
Zn10 Mg2 Zn9 21 11 93.51(14)
Zn10 Mg2 Zn9 6 11 51.77(11)
Zn10 Mg2 Zn9 22 11 97.13(14)
Zn9 Mg2 Zn9 75_545 11 122.0(3)
Zn9 Mg2 Zn9 74 11 52.92(19)
Zn9 Mg2 Zn9 9 11 158.1(6)
Zn5 Mg2 Ce3 75_545 . 152.6(2)
Zn5 Mg2 Ce3 74 . 152.6(2)
Zn10 Mg2 Ce3 5 . 60.8(3)
Zn10 Mg2 Ce3 21 . 60.8(3)
Zn10 Mg2 Ce3 6 . 60.8(3)
Zn10 Mg2 Ce3 22 . 60.8(3)
Zn9 Mg2 Ce3 75_545 . 101.0(3)
Zn9 Mg2 Ce3 74 . 101.0(3)
Zn9 Mg2 Ce3 9 . 101.0(3)
Zn9 Mg2 Ce3 11 . 101.0(3)
Zn5 Mg2 Ce1 75_545 28 68.4(2)
Zn5 Mg2 Ce1 74 28 68.4(2)
Zn10 Mg2 Ce1 5 28 60.47(9)
Zn10 Mg2 Ce1 21 28 60.47(9)
Zn10 Mg2 Ce1 6 28 153.68(10)
Zn10 Mg2 Ce1 22 28 153.68(10)
Zn9 Mg2 Ce1 75_545 28 109.1(2)
Zn9 Mg2 Ce1 74 28 61.03(14)
Zn9 Mg2 Ce1 9 28 61.03(14)
Zn9 Mg2 Ce1 11 28 109.1(2)
Ce3 Mg2 Ce1 . 28 114.5(2)
Zn3 Mg3 Zn8 . 8 102.6(4)
Zn3 Mg3 Zn8 . 11 102.6(4)
Zn8 Mg3 Zn8 8 11 98.9(4)
Zn3 Mg3 Zn4 . 28_554 57.9(3)
Zn8 Mg3 Zn4 8 28_554 129.4(2)
Zn8 Mg3 Zn4 11 28_554 129.4(2)
Zn3 Mg3 Zn10 . 3 130.0(2)
Zn8 Mg3 Zn10 8 3 51.01(16)
Zn8 Mg3 Zn10 11 3 121.0(4)
Zn4 Mg3 Zn10 28_554 3 103.1(4)
Zn3 Mg3 Zn10 . 15 130.0(2)
Zn8 Mg3 Zn10 8 15 121.0(4)
Zn8 Mg3 Zn10 11 15 51.01(16)
Zn4 Mg3 Zn10 28_554 15 103.1(4)
Zn10 Mg3 Zn10 3 15 97.7(5)
Zn3 Mg3 Zn9 . 60_554 105.9(4)
Zn8 Mg3 Zn9 8 60_554 143.0(5)
Zn8 Mg3 Zn9 11 60_554 97.3(2)
Zn4 Mg3 Zn9 28_554 60_554 54.7(3)
Zn10 Mg3 Zn9 3 60_554 92.3(4)
Zn10 Mg3 Zn9 15 60_554 51.2(2)
Zn3 Mg3 Zn9 . 8 105.9(4)
Zn8 Mg3 Zn9 8 8 97.3(2)
Zn8 Mg3 Zn9 11 8 143.0(5)
Zn4 Mg3 Zn9 28_554 8 54.7(3)
Zn10 Mg3 Zn9 3 8 51.2(2)
Zn10 Mg3 Zn9 15 8 92.3(4)
Zn9 Mg3 Zn9 60_554 8 52.5(3)
Zn3 Mg3 Zn2 . . 94.1(5)
Zn8 Mg3 Zn2 8 . 51.2(2)
Zn8 Mg3 Zn2 11 . 51.2(2)
Zn4 Mg3 Zn2 28_554 . 152.0(6)
Zn10 Mg3 Zn2 3 . 95.2(3)
Zn10 Mg3 Zn2 15 . 95.2(3)
Zn9 Mg3 Zn2 60_554 . 146.3(3)
Zn9 Mg3 Zn2 8 . 146.3(3)
Zn3 Mg3 Ce3 . 10 150.6(6)
Zn8 Mg3 Ce3 8 10 60.6(2)
Zn8 Mg3 Ce3 11 10 60.6(2)
Zn4 Mg3 Ce3 28_554 10 151.5(6)
Zn10 Mg3 Ce3 3 10 60.5(2)
Zn10 Mg3 Ce3 15 10 60.5(2)
Zn9 Mg3 Ce3 60_554 10 100.4(4)
Zn9 Mg3 Ce3 8 10 100.4(4)
Zn2 Mg3 Ce3 . 10 56.5(2)
Zn3 Mg3 Ce4 . 26_554 73.0(2)
Zn8 Mg3 Ce4 8 26_554 58.73(10)
Zn8 Mg3 Ce4 11 26_554 154.2(5)
Zn4 Mg3 Ce4 28_554 26_554 70.7(2)
Zn10 Mg3 Ce4 3 26_554 57.05(9)
Zn10 Mg3 Ce4 15 26_554 149.6(5)
Zn9 Mg3 Ce4 60_554 26_554 108.4(4)
Zn9 Mg3 Ce4 8 26_554 59.36(17)
Zn2 Mg3 Ce4 . 26_554 103.1(3)
Ce3 Mg3 Ce4 10 26_554 110.8(2)
Zn3 Mg3 Ce4 . 6 73.0(2)
Zn8 Mg3 Ce4 8 6 154.1(5)
Zn8 Mg3 Ce4 11 6 58.73(10)
Zn4 Mg3 Ce4 28_554 6 70.7(2)
Zn10 Mg3 Ce4 3 6 149.6(5)
Zn10 Mg3 Ce4 15 6 57.05(9)
Zn9 Mg3 Ce4 60_554 6 59.36(17)
Zn9 Mg3 Ce4 8 6 108.4(4)
Zn2 Mg3 Ce4 . 6 103.1(3)
Ce3 Mg3 Ce4 10 6 110.8(2)
Ce4 Mg3 Ce4 26_554 6 138.1(4)
Zn6 Zn1 Zn6 . 2 109.5
Zn6 Zn1 Zn6 . 3 109.5
Zn6 Zn1 Zn6 2 3 109.5
Zn6 Zn1 Zn6 . 4 109.5
Zn6 Zn1 Zn6 2 4 109.5
Zn6 Zn1 Zn6 3 4 109.5
Zn6 Zn1 Zn2 . 2 180.00(16)
Zn6 Zn1 Zn2 2 2 70.53(16)
Zn6 Zn1 Zn2 3 2 70.53(16)
Zn6 Zn1 Zn2 4 2 70.53(16)
Zn6 Zn1 Zn2 . 3 70.53(16)
Zn6 Zn1 Zn2 2 3 70.53(16)
Zn6 Zn1 Zn2 3 3 70.53(16)
Zn6 Zn1 Zn2 4 3 180.00(16)
Zn2 Zn1 Zn2 2 3 109.5
Zn6 Zn1 Zn2 . . 70.53(16)
Zn6 Zn1 Zn2 2 . 180.00(16)
Zn6 Zn1 Zn2 3 . 70.53(16)
Zn6 Zn1 Zn2 4 . 70.53(16)
Zn2 Zn1 Zn2 2 . 109.5
Zn2 Zn1 Zn2 3 . 109.5
Zn6 Zn1 Zn2 . 4 70.53(16)
Zn6 Zn1 Zn2 2 4 70.53(16)
Zn6 Zn1 Zn2 3 4 180.00(16)
Zn6 Zn1 Zn2 4 4 70.53(16)
Zn2 Zn1 Zn2 2 4 109.5
Zn2 Zn1 Zn2 3 4 109.5
Zn2 Zn1 Zn2 . 4 109.5
Zn8 Zn2 Zn8 . 8 112.8(2)
Zn8 Zn2 Zn8 . 11 112.8(2)
Zn8 Zn2 Zn8 8 11 112.8(2)
Zn8 Zn2 Zn1 . . 105.9(3)
Zn8 Zn2 Zn1 8 . 105.9(3)
Zn8 Zn2 Zn1 11 . 105.9(3)
Zn8 Zn2 Ce3 . 10 177.3(5)
Zn8 Zn2 Ce3 8 10 66.10(16)
Zn8 Zn2 Ce3 11 10 66.10(16)
Zn1 Zn2 Ce3 . 10 76.8(2)
Zn8 Zn2 Ce3 . 5 66.10(16)
Zn8 Zn2 Ce3 8 5 66.10(16)
Zn8 Zn2 Ce3 11 5 177.3(5)
Zn1 Zn2 Ce3 . 5 76.8(2)
Ce3 Zn2 Ce3 10 5 114.91(17)
Zn8 Zn2 Ce3 . . 66.10(16)
Zn8 Zn2 Ce3 8 . 177.3(5)
Zn8 Zn2 Ce3 11 . 66.10(16)
Zn1 Zn2 Ce3 . . 76.8(2)
Ce3 Zn2 Ce3 10 . 114.91(17)
Ce3 Zn2 Ce3 5 . 114.91(17)
Zn8 Zn2 Zn6 . 4 123.12(18)
Zn8 Zn2 Zn6 8 4 123.12(18)
Zn8 Zn2 Zn6 11 4 54.93(17)
Zn1 Zn2 Zn6 . 4 51.0(2)
Ce3 Zn2 Zn6 10 4 58.50(11)
Ce3 Zn2 Zn6 5 4 127.8(5)
Ce3 Zn2 Zn6 . 4 58.51(11)
Zn8 Zn2 Zn6 . 3 123.12(18)
Zn8 Zn2 Zn6 8 3 54.93(17)
Zn8 Zn2 Zn6 11 3 123.12(18)
Zn1 Zn2 Zn6 . 3 51.0(2)
Ce3 Zn2 Zn6 10 3 58.50(11)
Ce3 Zn2 Zn6 5 3 58.50(11)
Ce3 Zn2 Zn6 . 3 127.8(5)
Zn6 Zn2 Zn6 4 3 84.6(4)
Zn8 Zn2 Zn6 . . 54.93(17)
Zn8 Zn2 Zn6 8 . 123.12(18)
Zn8 Zn2 Zn6 11 . 123.12(18)
Zn1 Zn2 Zn6 . . 51.0(2)
Ce3 Zn2 Zn6 10 . 127.8(5)
Ce3 Zn2 Zn6 5 . 58.50(11)
Ce3 Zn2 Zn6 . . 58.51(11)
Zn6 Zn2 Zn6 4 . 84.6(4)
Zn6 Zn2 Zn6 3 . 84.6(4)
Zn8 Zn2 Mg3 . . 114.2(5)
Zn8 Zn2 Mg3 8 . 58.69(19)
Zn8 Zn2 Mg3 11 . 58.69(19)
Zn1 Zn2 Mg3 . . 139.9(3)
Ce3 Zn2 Mg3 10 . 63.1(3)
Ce3 Zn2 Mg3 5 . 119.3(2)
Ce3 Zn2 Mg3 . . 119.3(2)
Zn6 Zn2 Mg3 4 . 103.4(2)
Zn6 Zn2 Mg3 3 . 103.4(2)
Zn6 Zn2 Mg3 . . 169.1(5)
Zn8 Zn2 Mg3 . 11 58.69(19)
Zn8 Zn2 Mg3 8 11 58.69(19)
Zn8 Zn2 Mg3 11 11 114.2(5)
Zn1 Zn2 Mg3 . 11 139.9(3)
Ce3 Zn2 Mg3 10 11 119.3(2)
Ce3 Zn2 Mg3 5 11 63.1(3)
Ce3 Zn2 Mg3 . 11 119.3(2)
Zn6 Zn2 Mg3 4 11 169.1(5)
Zn6 Zn2 Mg3 3 11 103.4(2)
Zn6 Zn2 Mg3 . 11 103.4(2)
Mg3 Zn2 Mg3 . 11 67.8(5)
Zn4 Zn3 Zn4 . 28_554 111.3(2)
Zn4 Zn3 Zn4 . 74 111.3(2)
Zn4 Zn3 Zn4 28_554 74 111.3(2)
Zn4 Zn3 Mg3 . 11 61.9(3)
Zn4 Zn3 Mg3 28_554 11 123.55(18)
Zn4 Zn3 Mg3 74 11 123.54(18)
Zn4 Zn3 Mg3 . . 123.54(18)
Zn4 Zn3 Mg3 28_554 . 61.9(3)
Zn4 Zn3 Mg3 74 . 123.55(18)
Mg3 Zn3 Mg3 11 . 76.7(5)
Zn4 Zn3 Mg3 . 8 123.55(18)
Zn4 Zn3 Mg3 28_554 8 123.54(18)
Zn4 Zn3 Mg3 74 8 61.9(3)
Mg3 Zn3 Mg3 11 8 76.7(5)
Mg3 Zn3 Mg3 . 8 76.7(5)
Zn4 Zn3 Zn3 . 74 58.51(19)
Zn4 Zn3 Zn3 28_554 74 107.6(2)
Zn4 Zn3 Zn3 74 74 58.52(19)
Mg3 Zn3 Zn3 11 74 111.3(3)
Mg3 Zn3 Zn3 . 74 169.5(3)
Mg3 Zn3 Zn3 8 74 111.3(3)
Zn4 Zn3 Zn3 . 28_554 58.51(19)
Zn4 Zn3 Zn3 28_554 28_554 58.51(19)
Zn4 Zn3 Zn3 74 28_554 107.6(2)
Mg3 Zn3 Zn3 11 28_554 111.3(3)
Mg3 Zn3 Zn3 . 28_554 111.3(3)
Mg3 Zn3 Zn3 8 28_554 169.5(3)
Zn3 Zn3 Zn3 74 28_554 60.0
Zn4 Zn3 Zn3 . 51_554 107.6(2)
Zn4 Zn3 Zn3 28_554 51_554 58.51(19)
Zn4 Zn3 Zn3 74 51_554 58.52(19)
Mg3 Zn3 Zn3 11 51_554 169.5(3)
Mg3 Zn3 Zn3 . 51_554 111.3(3)
Mg3 Zn3 Zn3 8 51_554 111.3(3)
Zn3 Zn3 Zn3 74 51_554 60.0
Zn3 Zn3 Zn3 28_554 51_554 60.0
Zn3 Zn4 Zn3 . 74 63.0(4)
Zn3 Zn4 Zn3 . 28_554 63.0(4)
Zn3 Zn4 Zn3 74 28_554 63.0(4)
Zn3 Zn4 Zn9 . 82 178.1(3)
Zn3 Zn4 Zn9 74 82 118.58(19)
Zn3 Zn4 Zn9 28_554 82 118.58(19)
Zn3 Zn4 Zn9 . 31_554 118.58(19)
Zn3 Zn4 Zn9 74 31_554 178.1(3)
Zn3 Zn4 Zn9 28_554 31_554 118.58(19)
Zn9 Zn4 Zn9 82 31_554 59.8(2)
Zn3 Zn4 Zn9 . . 118.58(19)
Zn3 Zn4 Zn9 74 . 118.58(19)
Zn3 Zn4 Zn9 28_554 . 178.1(3)
Zn9 Zn4 Zn9 82 . 59.8(2)
Zn9 Zn4 Zn9 31_554 . 59.8(2)
Zn3 Zn4 Mg3 . 11 60.3(4)
Zn3 Zn4 Mg3 74 11 113.7(3)
Zn3 Zn4 Mg3 28_554 11 113.7(3)
Zn9 Zn4 Mg3 82 11 117.8(4)
Zn9 Zn4 Mg3 31_554 11 67.0(3)
Zn9 Zn4 Mg3 . 11 67.0(3)
Zn3 Zn4 Mg3 . 78 113.7(3)
Zn3 Zn4 Mg3 74 78 60.3(4)
Zn3 Zn4 Mg3 28_554 78 113.7(3)
Zn9 Zn4 Mg3 82 78 67.0(3)
Zn9 Zn4 Mg3 31_554 78 117.8(4)
Zn9 Zn4 Mg3 . 78 67.0(3)
Mg3 Zn4 Mg3 11 78 118.39(15)
Zn3 Zn4 Mg3 . 28_554 113.7(3)
Zn3 Zn4 Mg3 74 28_554 113.7(3)
Zn3 Zn4 Mg3 28_554 28_554 60.3(4)
Zn9 Zn4 Mg3 82 28_554 67.0(3)
Zn9 Zn4 Mg3 31_554 28_554 67.0(3)
Zn9 Zn4 Mg3 . 28_554 117.8(4)
Mg3 Zn4 Mg3 11 28_554 118.38(15)
Mg3 Zn4 Mg3 78 28_554 118.39(15)
Zn5 Zn5 Zn5 4_565 2_565 60.0
Zn5 Zn5 Zn5 4_565 3 60.0
Zn5 Zn5 Zn5 2_565 3 60.0
Zn5 Zn5 Zn9 4_565 . 120.10(11)
Zn5 Zn5 Zn9 2_565 . 179.88(13)
Zn5 Zn5 Zn9 3 . 120.10(11)
Zn5 Zn5 Zn9 4_565 31_554 179.88(12)
Zn5 Zn5 Zn9 2_565 31_554 120.10(11)
Zn5 Zn5 Zn9 3 31_554 120.10(11)
Zn9 Zn5 Zn9 . 31_554 59.8(2)
Zn5 Zn5 Zn9 4_565 82 120.10(11)
Zn5 Zn5 Zn9 2_565 82 120.10(11)
Zn5 Zn5 Zn9 3 82 179.88(13)
Zn9 Zn5 Zn9 . 82 59.8(2)
Zn9 Zn5 Zn9 31_554 82 59.8(2)
Zn5 Zn5 Mg2 4_565 33_554 113.41(16)
Zn5 Zn5 Mg2 2_565 33_554 62.6(2)
Zn5 Zn5 Mg2 3 33_554 113.41(16)
Zn9 Zn5 Mg2 . 33_554 117.3(3)
Zn9 Zn5 Mg2 31_554 33_554 66.63(16)
Zn9 Zn5 Mg2 82 33_554 66.63(16)
Zn5 Zn5 Mg2 4_565 5 113.41(16)
Zn5 Zn5 Mg2 2_565 5 113.41(16)
Zn5 Zn5 Mg2 3 5 62.6(2)
Zn9 Zn5 Mg2 . 5 66.63(16)
Zn9 Zn5 Mg2 31_554 5 66.63(16)
Zn9 Zn5 Mg2 82 5 117.3(3)
Mg2 Zn5 Mg2 33_554 5 118.17(9)
Zn5 Zn5 Mg2 4_565 74 62.6(2)
Zn5 Zn5 Mg2 2_565 74 113.41(16)
Zn5 Zn5 Mg2 3 74 113.41(16)
Zn9 Zn5 Mg2 . 74 66.63(16)
Zn9 Zn5 Mg2 31_554 74 117.3(3)
Zn9 Zn5 Mg2 82 74 66.63(16)
Mg2 Zn5 Mg2 33_554 74 118.17(9)
Mg2 Zn5 Mg2 5 74 118.17(9)
Zn5 Zn5 Ce1 4_565 49_454 118.75(12)
Zn5 Zn5 Ce1 2_565 49_454 67.70(10)
Zn5 Zn5 Ce1 3 49_454 67.70(10)
Zn9 Zn5 Ce1 . 49_454 112.26(13)
Zn9 Zn5 Ce1 31_554 49_454 61.37(12)
Zn9 Zn5 Ce1 82 49_454 112.26(13)
Mg2 Zn5 Ce1 33_554 49_454 61.53(3)
Mg2 Zn5 Ce1 5 49_454 61.53(3)
Mg2 Zn5 Ce1 74 49_454 178.7(3)
Zn5 Zn5 Ce1 4_565 51 67.70(10)
Zn5 Zn5 Ce1 2_565 51 118.75(12)
Zn5 Zn5 Ce1 3 51 67.70(10)
Zn9 Zn5 Ce1 . 51 61.37(12)
Zn9 Zn5 Ce1 31_554 51 112.26(13)
Zn9 Zn5 Ce1 82 51 112.26(13)
Mg2 Zn5 Ce1 33_554 51 178.7(3)
Mg2 Zn5 Ce1 5 51 61.53(3)
Mg2 Zn5 Ce1 74 51 61.53(3)
Ce1 Zn5 Ce1 49_454 51 118.73(5)
Zn5 Zn5 Ce1 4_565 50_564 67.70(10)
Zn5 Zn5 Ce1 2_565 50_564 67.70(10)
Zn5 Zn5 Ce1 3 50_564 118.75(12)
Zn9 Zn5 Ce1 . 50_564 112.26(13)
Zn9 Zn5 Ce1 31_554 50_564 112.26(13)
Zn9 Zn5 Ce1 82 50_564 61.37(12)
Mg2 Zn5 Ce1 33_554 50_564 61.53(3)
Mg2 Zn5 Ce1 5 50_564 178.7(3)
Mg2 Zn5 Ce1 74 50_564 61.53(3)
Ce1 Zn5 Ce1 49_454 50_564 118.73(5)
Ce1 Zn5 Ce1 51 50_564 118.73(5)
Zn1 Zn6 Zn8 . 5 112.28(19)
Zn1 Zn6 Zn8 . 9 112.28(19)
Zn8 Zn6 Zn8 5 9 106.5(2)
Zn1 Zn6 Zn8 . . 112.28(19)
Zn8 Zn6 Zn8 5 . 106.5(2)
Zn8 Zn6 Zn8 9 . 106.5(2)
Zn1 Zn6 Ce2 . . 180.00(16)
Zn8 Zn6 Ce2 5 . 67.72(19)
Zn8 Zn6 Ce2 9 . 67.72(19)
Zn8 Zn6 Ce2 . . 67.72(19)
Zn1 Zn6 Ce3 . 9 81.34(16)
Zn8 Zn6 Ce3 5 9 66.40(12)
Zn8 Zn6 Ce3 9 9 66.40(12)
Zn8 Zn6 Ce3 . 9 166.4(3)
Ce2 Zn6 Ce3 . 9 98.66(16)
Zn1 Zn6 Ce3 . 5 81.34(16)
Zn8 Zn6 Ce3 5 5 66.40(12)
Zn8 Zn6 Ce3 9 5 166.4(3)
Zn8 Zn6 Ce3 . 5 66.40(12)
Ce2 Zn6 Ce3 . 5 98.66(16)
Ce3 Zn6 Ce3 9 5 117.78(8)
Zn1 Zn6 Ce3 . . 81.34(16)
Zn8 Zn6 Ce3 5 . 166.4(3)
Zn8 Zn6 Ce3 9 . 66.40(12)
Zn8 Zn6 Ce3 . . 66.40(12)
Ce2 Zn6 Ce3 . . 98.66(16)
Ce3 Zn6 Ce3 9 . 117.77(8)
Ce3 Zn6 Ce3 5 . 117.77(8)
Zn1 Zn6 Zn2 . 3 58.5(2)
Zn8 Zn6 Zn2 5 3 53.8(2)
Zn8 Zn6 Zn2 9 3 126.34(7)
Zn8 Zn6 Zn2 . 3 126.34(7)
Ce2 Zn6 Zn2 . 3 121.5(2)
Ce3 Zn6 Zn2 9 3 59.99(14)
Ce3 Zn6 Zn2 5 3 59.99(14)
Ce3 Zn6 Zn2 . 3 139.8(4)
Zn1 Zn6 Zn2 . . 58.5(2)
Zn8 Zn6 Zn2 5 . 126.34(7)
Zn8 Zn6 Zn2 9 . 126.34(7)
Zn8 Zn6 Zn2 . . 53.8(2)
Ce2 Zn6 Zn2 . . 121.5(2)
Ce3 Zn6 Zn2 9 . 139.8(4)
Ce3 Zn6 Zn2 5 . 59.99(14)
Ce3 Zn6 Zn2 . . 59.99(14)
Zn2 Zn6 Zn2 3 . 95.1(3)
Zn1 Zn6 Zn2 . 4 58.5(2)
Zn8 Zn6 Zn2 5 4 126.35(7)
Zn8 Zn6 Zn2 9 4 53.8(2)
Zn8 Zn6 Zn2 . 4 126.34(7)
Ce2 Zn6 Zn2 . 4 121.5(2)
Ce3 Zn6 Zn2 9 4 59.99(14)
Ce3 Zn6 Zn2 5 4 139.8(4)
Ce3 Zn6 Zn2 . 4 59.99(14)
Zn2 Zn6 Zn2 3 4 95.1(3)
Zn2 Zn6 Zn2 . 4 95.1(3)
Zn7 Zn7 Zn10 74 35 109.43(12)
Zn7 Zn7 Zn10 74 71 109.43(12)
Zn10 Zn7 Zn10 35 71 84.35(19)
Zn7 Zn7 Zn7 74 56 120.0
Zn10 Zn7 Zn7 35 56 88.06(12)
Zn10 Zn7 Zn7 71 56 129.61(12)
Zn7 Zn7 Zn7 74 35 120.0000(10)
Zn10 Zn7 Zn7 35 35 129.61(12)
Zn10 Zn7 Zn7 71 35 88.06(12)
Zn7 Zn7 Zn7 56 35 60.0
Zn7 Zn7 Mg1 74 . 66.11(9)
Zn10 Zn7 Mg1 35 . 137.75(9)
Zn10 Zn7 Mg1 71 . 137.75(9)
Zn7 Zn7 Mg1 56 . 63.64(8)
Zn7 Zn7 Mg1 35 . 63.64(8)
Zn7 Zn7 Ce1 74 74 174.63(9)
Zn10 Zn7 Ce1 35 74 66.85(12)
Zn10 Zn7 Ce1 71 74 66.85(12)
Zn7 Zn7 Ce1 56 74 64.43(8)
Zn7 Zn7 Ce1 35 74 64.43(8)
Mg1 Zn7 Ce1 . 74 119.26(16)
Zn7 Zn7 Ce2 74 28 67.29(8)
Zn10 Zn7 Ce2 35 28 72.01(9)
Zn10 Zn7 Ce2 71 28 152.42(18)
Zn7 Zn7 Ce2 56 28 64.96(9)
Zn7 Zn7 Ce2 35 28 117.83(10)
Mg1 Zn7 Ce2 . 28 67.81(10)
Ce1 Zn7 Ce2 74 28 114.02(9)
Zn7 Zn7 Ce2 74 51 67.29(8)
Zn10 Zn7 Ce2 35 51 152.42(18)
Zn10 Zn7 Ce2 71 51 72.01(9)
Zn7 Zn7 Ce2 56 51 117.83(10)
Zn7 Zn7 Ce2 35 51 64.96(9)
Mg1 Zn7 Ce2 . 51 67.81(10)
Ce1 Zn7 Ce2 74 51 114.02(9)
Ce2 Zn7 Ce2 28 51 125.78(17)
Zn7 Zn7 Ce4 74 58 68.67(8)
Zn10 Zn7 Ce4 35 58 60.27(11)
Zn10 Zn7 Ce4 71 58 60.27(11)
Zn7 Zn7 Ce4 56 58 147.20(3)
Zn7 Zn7 Ce4 35 58 147.20(3)
Mg1 Zn7 Ce4 . 58 134.78(16)
Ce1 Zn7 Ce4 74 58 105.96(14)
Ce2 Zn7 Ce4 28 58 94.88(11)
Ce2 Zn7 Ce4 51 58 94.88(11)
Zn10 Zn8 Zn10 9 21 110.7(2)
Zn10 Zn8 Zn2 9 . 123.90(13)
Zn10 Zn8 Zn2 21 . 123.90(13)
Zn10 Zn8 Zn6 9 . 106.38(16)
Zn10 Zn8 Zn6 21 . 106.39(16)
Zn2 Zn8 Zn6 . . 71.3(3)
Zn10 Zn8 Mg3 9 11 66.9(3)
Zn10 Zn8 Mg3 21 11 128.1(3)
Zn2 Zn8 Mg3 . 11 70.1(3)
Zn6 Zn8 Mg3 . 11 124.4(3)
Zn10 Zn8 Mg3 9 8 128.1(3)
Zn10 Zn8 Mg3 21 8 66.9(3)
Zn2 Zn8 Mg3 . 8 70.1(3)
Zn6 Zn8 Mg3 . 8 124.4(3)
Mg3 Zn8 Mg3 11 8 75.8(6)
Zn10 Zn8 Ce4 9 9 64.98(11)
Zn10 Zn8 Ce4 21 9 64.98(11)
Zn2 Zn8 Ce4 . 9 127.1(3)
Zn6 Zn8 Ce4 . 9 161.7(3)
Mg3 Zn8 Ce4 11 9 68.7(2)
Mg3 Zn8 Ce4 8 9 68.7(2)
Zn10 Zn8 Ce3 9 5 67.06(9)
Zn10 Zn8 Ce3 21 5 165.0(2)
Zn2 Zn8 Ce3 . 5 63.31(13)
Zn6 Zn8 Ce3 . 5 61.85(10)
Mg3 Zn8 Ce3 11 5 65.6(2)
Mg3 Zn8 Ce3 8 5 126.8(3)
Ce4 Zn8 Ce3 9 5 123.14(9)
Zn10 Zn8 Ce3 9 . 165.0(2)
Zn10 Zn8 Ce3 21 . 67.06(9)
Zn2 Zn8 Ce3 . . 63.30(13)
Zn6 Zn8 Ce3 . . 61.85(10)
Mg3 Zn8 Ce3 11 . 126.8(3)
Mg3 Zn8 Ce3 8 . 65.6(2)
Ce4 Zn8 Ce3 9 . 123.15(9)
Ce3 Zn8 Ce3 5 . 110.92(17)
Zn10 Zn8 Ce2 9 . 72.94(15)
Zn10 Zn8 Ce2 21 . 72.94(15)
Zn2 Zn8 Ce2 . . 132.1(3)
Zn6 Zn8 Ce2 . . 60.85(19)
Mg3 Zn8 Ce2 11 . 139.2(3)
Mg3 Zn8 Ce2 8 . 139.2(3)
Ce4 Zn8 Ce2 9 . 100.81(16)
Ce3 Zn8 Ce2 5 . 92.56(11)
Ce3 Zn8 Ce2 . . 92.56(11)
Zn10 Zn9 Zn10 96 9 81.6(2)
Zn10 Zn9 Zn9 96 31_554 169.17(10)
Zn10 Zn9 Zn9 9 31_554 109.18(10)
Zn10 Zn9 Zn9 96 82 109.18(10)
Zn10 Zn9 Zn9 9 82 169.17(10)
Zn9 Zn9 Zn9 31_554 82 60.0
Zn10 Zn9 Zn4 96 . 116.28(18)
Zn10 Zn9 Zn4 9 . 116.28(19)
Zn9 Zn9 Zn4 31_554 . 60.08(12)
Zn9 Zn9 Zn4 82 . 60.08(12)
Zn10 Zn9 Zn5 96 . 115.39(17)
Zn10 Zn9 Zn5 9 . 115.39(17)
Zn9 Zn9 Zn5 31_554 . 60.10(11)
Zn9 Zn9 Zn5 82 . 60.10(11)
Zn4 Zn9 Zn5 . . 109.7(2)
Zn10 Zn9 Mg2 96 5 123.8(2)
Zn10 Zn9 Mg2 9 5 61.2(2)
Zn9 Zn9 Mg2 31_554 5 63.54(10)
Zn9 Zn9 Mg2 82 5 110.4(2)
Zn4 Zn9 Mg2 . 5 117.52(17)
Zn5 Zn9 Mg2 . 5 58.2(3)
Zn10 Zn9 Mg2 96 74 61.2(2)
Zn10 Zn9 Mg2 9 74 123.8(2)
Zn9 Zn9 Mg2 31_554 74 110.4(2)
Zn9 Zn9 Mg2 82 74 63.54(10)
Zn4 Zn9 Mg2 . 74 117.52(17)
Zn5 Zn9 Mg2 . 74 58.2(3)
Mg2 Zn9 Mg2 5 74 105.3(5)
Zn10 Zn9 Mg3 96 11 124.3(2)
Zn10 Zn9 Mg3 9 11 61.73(19)
Zn9 Zn9 Mg3 31_554 11 63.75(17)
Zn9 Zn9 Mg3 82 11 110.56(19)
Zn4 Zn9 Mg3 . 11 58.3(2)
Zn5 Zn9 Mg3 . 11 117.8(2)
Mg2 Zn9 Mg3 5 11 74.5(3)
Mg2 Zn9 Mg3 74 11 173.8(3)
Zn10 Zn9 Mg3 96 78 61.7(2)
Zn10 Zn9 Mg3 9 78 124.3(2)
Zn9 Zn9 Mg3 31_554 78 110.56(19)
Zn9 Zn9 Mg3 82 78 63.75(17)
Zn4 Zn9 Mg3 . 78 58.3(2)
Zn5 Zn9 Mg3 . 78 117.7(2)
Mg2 Zn9 Mg3 5 78 173.8(3)
Mg2 Zn9 Mg3 74 78 74.5(3)
Mg3 Zn9 Mg3 11 78 105.0(5)
Zn10 Zn9 Ce4 96 9 61.82(14)
Zn10 Zn9 Ce4 9 9 61.82(14)
Zn9 Zn9 Ce4 31_554 9 123.22(9)
Zn9 Zn9 Ce4 82 9 123.22(9)
Zn4 Zn9 Ce4 . 9 74.41(17)
Zn5 Zn9 Ce4 . 9 175.9(2)
Mg2 Zn9 Ce4 5 9 120.2(3)
Mg2 Zn9 Ce4 74 9 120.2(3)
Mg3 Zn9 Ce4 11 9 64.13(19)
Mg3 Zn9 Ce4 78 9 64.13(19)
Zn10 Zn9 Ce1 96 51 63.80(13)
Zn10 Zn9 Ce1 9 51 63.80(13)
Zn9 Zn9 Ce1 31_554 51 119.83(9)
Zn9 Zn9 Ce1 82 51 119.83(9)
Zn4 Zn9 Ce1 . 51 179.9(3)
Zn5 Zn9 Ce1 . 51 70.20(16)
Mg2 Zn9 Ce1 5 51 62.43(15)
Mg2 Zn9 Ce1 74 51 62.43(15)
Mg3 Zn9 Ce1 11 51 121.8(2)
Mg3 Zn9 Ce1 78 51 121.8(2)
Ce4 Zn9 Ce1 9 51 105.70(17)
Zn10 Zn10 Zn8 13 5 110.32(12)
Zn10 Zn10 Zn7 13 56 91.94(12)
Zn8 Zn10 Zn7 5 56 103.84(18)
Zn10 Zn10 Zn9 13 5 123.52(14)
Zn8 Zn10 Zn9 5 5 121.2(2)
Zn7 Zn10 Zn9 56 5 96.70(14)
Zn10 Zn10 Mg2 13 9 64.87(9)
Zn8 Zn10 Mg2 5 9 125.7(3)
Zn7 Zn10 Mg2 56 9 129.7(3)
Zn9 Zn10 Mg2 5 9 67.1(2)
Zn10 Zn10 Mg3 13 3 127.4(2)
Zn8 Zn10 Mg3 5 3 62.1(3)
Zn7 Zn10 Mg3 56 3 140.4(3)
Zn9 Zn10 Mg3 5 3 67.1(3)
Mg2 Zn10 Mg3 9 3 78.8(3)
Zn10 Zn10 Ce4 13 . 162.27(8)
Zn8 Zn10 Ce4 5 . 66.51(11)
Zn7 Zn10 Ce4 56 . 72.68(14)
Zn9 Zn10 Ce4 5 . 68.44(14)
Mg2 Zn10 Ce4 9 . 131.91(15)
Mg3 Zn10 Ce4 3 . 67.8(2)
Zn10 Zn10 Ce3 13 9 66.53(6)
Zn8 Zn10 Ce3 5 9 65.23(12)
Zn7 Zn10 Ce3 56 9 147.71(14)
Zn9 Zn10 Ce3 5 9 115.11(14)
Mg2 Zn10 Ce3 9 9 64.2(3)
Mg3 Zn10 Ce3 3 9 63.8(2)
Ce4 Zn10 Ce3 . 9 122.89(11)
Zn10 Zn10 Ce1 13 74 66.64(6)
Zn8 Zn10 Ce1 5 74 167.29(19)
Zn7 Zn10 Ce1 56 74 64.59(13)
Zn9 Zn10 Ce1 5 74 67.49(14)
Mg2 Zn10 Ce1 9 74 65.2(2)
Mg3 Zn10 Ce1 3 74 130.0(3)
Ce4 Zn10 Ce1 . 74 112.32(10)
Ce3 Zn10 Ce1 9 74 121.37(11)
Zn10 Zn10 Ce2 13 . 68.44(5)
Zn8 Zn10 Ce2 5 . 61.94(14)
Zn7 Zn10 Ce2 56 . 62.04(11)
Zn9 Zn10 Ce2 5 . 157.32(15)
Mg2 Zn10 Ce2 9 . 131.78(17)
Mg3 Zn10 Ce2 3 . 123.6(3)
Ce4 Zn10 Ce2 . . 95.95(9)
Ce3 Zn10 Ce2 9 . 87.00(10)
Ce1 Zn10 Ce2 74 . 106.32(11)

loop_
_geom_bond_atom_site_label_1
_geom_bond_atom_site_label_2
_geom_bond_site_symmetry_2
_geom_bond_distance
_geom_bond_publ_flag
Ce1 Zn7 58 3.181(6) ?
Ce1 Zn7 74 3.181(6) ?
Ce1 Zn7 30 3.181(6) ?
Ce1 Zn10 46 3.238(4) ?
Ce1 Zn10 30 3.238(4) ?
Ce1 Zn10 58 3.238(4) ?
Ce1 Zn10 66 3.238(4) ?
Ce1 Zn10 86 3.238(4) ?
Ce1 Zn10 74 3.238(4) ?
Ce1 Zn9 51 3.334(5) ?
Ce1 Zn9 35 3.334(5) ?
Ce1 Zn9 79 3.334(5) ?
Ce2 Zn6 . 3.044(9) y
Ce2 Zn8 5 3.225(6) ?
Ce2 Zn8 9 3.225(6) ?
Ce2 Zn8 . 3.225(6) ?
Ce2 Zn7 79 3.244(3) ?
Ce2 Zn7 56 3.244(3) ?
Ce2 Zn7 35 3.244(3) ?
Ce2 Zn7 84 3.244(3) ?
Ce2 Zn7 28 3.244(3) ?
Ce2 Zn7 51 3.244(3) ?
Ce2 Zn10 13 3.493(3) ?
Ce2 Zn10 17 3.493(3) ?
Ce3 Zn6 4 3.059(3) ?
Ce3 Zn6 . 3.059(3) ?
Ce3 Zn2 4 3.106(7) ?
Ce3 Zn2 . 3.106(7) ?
Ce3 Zn8 9 3.179(3) ?
Ce3 Zn8 . 3.179(3) ?
Ce3 Zn8 11 3.179(3) ?
Ce3 Zn8 4 3.179(3) ?
Ce3 Zn10 5 3.224(3) ?
Ce3 Zn10 21 3.224(3) ?
Ce3 Zn10 6 3.224(3) ?
Ce3 Zn10 22 3.224(3) ?
Ce4 Zn10 44 3.132(3) ?
Ce4 Zn10 28 3.132(3) ?
Ce4 Zn10 . 3.132(3) ?
Ce4 Zn10 17 3.132(3) ?
Ce4 Zn8 30 3.170(4) ?
Ce4 Zn8 5 3.170(4) ?
Ce4 Zn9 5 3.305(6) ?
Ce4 Zn9 30 3.305(6) ?
Ce4 Zn7 56 3.443(6) ?
Ce4 Zn7 79 3.443(6) ?
Ce4 Mg3 34 3.456(11) ?
Ce4 Mg3 3 3.456(11) ?
Mg1 Zn7 74 3.092(5) ?
Mg1 Zn7 56 3.092(5) ?
Mg1 Zn7 79 3.092(5) ?
Mg1 Zn7 58 3.092(5) ?
Mg1 Zn7 35 3.092(5) ?
Mg1 Zn7 30 3.092(5) ?
Mg1 Zn7 . 3.092(5) ?
Mg1 Zn7 84 3.092(5) ?
Mg1 Zn7 9 3.092(5) ?
Mg1 Zn7 28 3.092(5) ?
Mg1 Zn7 51 3.092(5) ?
Mg1 Zn7 5 3.092(5) ?
Mg2 Zn5 75_545 2.945(14) ?
Mg2 Zn5 74 2.945(14) ?
Mg2 Zn10 5 3.024(8) y
Mg2 Zn10 21 3.024(8) ?
Mg2 Zn10 6 3.024(8) ?
Mg2 Zn10 22 3.024(8) ?
Mg2 Zn9 75_545 3.179(5) ?
Mg2 Zn9 74 3.179(5) ?
Mg2 Zn9 9 3.179(5) ?
Mg2 Zn9 11 3.179(5) ?
Mg2 Ce1 28 3.378(7) ?
Mg3 Zn3 . 2.914(16) ?
Mg3 Zn8 8 2.944(10) ?
Mg3 Zn8 11 2.945(10) ?
Mg3 Zn4 28_554 2.959(13) ?
Mg3 Zn10 3 3.063(10) ?
Mg3 Zn10 15 3.064(10) ?
Mg3 Zn9 60_554 3.203(14) ?
Mg3 Zn9 8 3.203(14) ?
Mg3 Zn2 . 3.241(16) ?
Mg3 Ce3 10 3.325(13) y
Mg3 Ce4 26_554 3.456(11) ?
Mg3 Ce4 6 3.456(11) ?
Zn1 Zn6 . 2.598(8) y
Zn1 Zn6 2 2.598(8) ?
Zn1 Zn6 3 2.598(8) ?
Zn1 Zn6 4 2.598(8) ?
Zn1 Zn2 2 2.850(12) ?
Zn1 Zn2 3 2.850(12) ?
Zn1 Zn2 . 2.850(12) ?
Zn1 Zn2 4 2.850(12) ?
Zn2 Zn8 . 2.686(6) ?
Zn2 Zn8 8 2.686(6) ?
Zn2 Zn8 11 2.686(6) ?
Zn2 Ce3 10 3.106(7) ?
Zn2 Ce3 5 3.106(7) ?
Zn2 Zn6 4 3.152(7) ?
Zn2 Zn6 3 3.152(7) ?
Zn2 Zn6 . 3.152(7) ?
Zn2 Mg3 11 3.241(16) ?
Zn3 Zn4 . 2.842(8) ?
Zn3 Zn4 28_554 2.842(8) ?
Zn3 Zn4 74 2.842(8) ?
Zn3 Mg3 11 2.914(16) ?
Zn3 Mg3 8 2.914(16) ?
Zn3 Zn3 74 2.968(9) ?
Zn3 Zn3 28_554 2.968(9) ?
Zn3 Zn3 51_554 2.968(9) ?
Zn4 Zn3 74 2.842(8) ?
Zn4 Zn3 28_554 2.842(8) ?
Zn4 Zn9 82 2.840(9) ?
Zn4 Zn9 31_554 2.840(9) ?
Zn4 Zn9 . 2.840(9) ?
Zn4 Mg3 11 2.959(13) ?
Zn4 Mg3 78 2.959(13) ?
Zn4 Mg3 28_554 2.959(13) ?
Zn5 Zn5 4_565 2.713(12) ?
Zn5 Zn5 2_565 2.713(12) ?
Zn5 Zn5 3 2.713(12) ?
Zn5 Zn9 . 2.842(8) ?
Zn5 Zn9 31_554 2.841(8) ?
Zn5 Zn9 82 2.842(8) ?
Zn5 Mg2 33_554 2.945(14) ?
Zn5 Mg2 5 2.945(14) ?
Zn5 Mg2 74 2.945(14) ?
Zn5 Ce1 49_454 3.574(4) ?
Zn5 Ce1 51 3.574(4) ?
Zn5 Ce1 50_564 3.574(4) ?
Zn6 Zn8 5 2.724(6) ?
Zn6 Zn8 9 2.724(6) ?
Zn6 Zn8 . 2.724(6) ?
Zn6 Ce3 9 3.058(3) ?
Zn6 Ce3 5 3.058(3) ?
Zn6 Zn2 3 3.152(7) ?
Zn6 Zn2 4 3.152(7) ?
Zn7 Zn7 74 2.505(10) ?
Zn7 Zn10 35 2.640(5) ?
Zn7 Zn10 71 2.640(5) ?
Zn7 Zn7 56 2.746(8) ?
Zn7 Zn7 35 2.746(8) ?
Zn7 Ce1 74 3.181(6) ?
Zn7 Ce2 28 3.244(3) ?
Zn7 Ce2 51 3.244(3) ?
Zn7 Ce4 58 3.443(5) ?
Zn8 Zn10 9 2.589(4) ?
Zn8 Zn10 21 2.589(4) ?
Zn8 Mg3 11 2.944(10) ?
Zn8 Mg3 8 2.945(10) ?
Zn8 Ce4 9 3.170(4) ?
Zn8 Ce3 5 3.179(3) ?
Zn9 Zn10 96 2.712(5) ?
Zn9 Zn10 9 2.712(5) ?
Zn9 Zn9 31_554 2.833(10) ?
Zn9 Zn9 82 2.833(10) ?
Zn9 Mg2 5 3.179(5) ?
Zn9 Mg2 74 3.179(5) ?
Zn9 Mg3 11 3.203(14) ?
Zn9 Mg3 78 3.203(14) ?
Zn9 Ce4 9 3.305(6) ?
Zn9 Ce1 51 3.334(5) ?
Zn10 Zn10 13 2.568(6) ?
Zn10 Zn8 5 2.589(4) ?
Zn10 Zn7 56 2.640(5) ?
Zn10 Zn9 5 2.712(5) ?
Zn10 Mg2 9 3.024(8) ?
Zn10 Mg3 3 3.063(10) ?
Zn10 Ce3 9 3.224(3) ?
Zn10 Ce1 74 3.238(4) ?
